data_4022731
loop_
_publ_author_name
'Shin'ichi Nakatsuji'
'Masahiro Fujino'
'Satoko Hasegawa'
'Hiroki Akutsu'
'Jun-ichi Yamada'
'Vladimir S. Gurman'
'Andrey Kh.Vorobiev'

_publ_contact_author_address
; 
University of Hyogo, Graduate School of Material Science
3-2-1 Kouto, Kamigori, Hyogo 678-1297, Japan
;
_publ_contact_author_email nakatuji@sci.u-hyogo.ac.jp
_publ_contact_author_fax +81-791-58-0164
_publ_contact_author_name 'Shin'ichi Nakatsuji'
_publ_contact_author_phone +81-791-58-0163
_publ_section_title
;
 Azobenzene Derivatives Carrying a Nitroxide Radical
;
_journal_name_full 'Journal of Organic Chemistry'
_journal_page_first 2021
_journal_page_last 2029
_journal_paper_doi 10.1021/jo062266f
_journal_volume 72
_journal_year 2007
_chemical_formula_moiety 'C22 H26 N3 O3 '
_chemical_formula_sum 'C22 H26 N3 O3'
_chemical_formula_weight 380.47
_space_group_IT_number 14
_symmetry_cell_setting monoclinic
_symmetry_Int_Tables_number 14
_symmetry_space_group_name_Hall '-P 2yn'
_symmetry_space_group_name_H-M 'P 1 21/n 1'
_audit_creation_date 2006-09-29
_audit_creation_method 'by CrystalStructure 3.7.0'
_cell_angle_alpha 90.0000
_cell_angle_beta 93.34(2)
_cell_angle_gamma 90.0000
_cell_formula_units_Z 4
_cell_length_a 5.773(2)
_cell_length_b 11.720(2)
_cell_length_c 30.012(2)
_cell_measurement_reflns_used 25
_cell_measurement_temperature 296.1
_cell_measurement_theta_max 15.0
_cell_measurement_theta_min 14.8
_cell_volume 2027.2(8)
_computing_cell_refinement 'MSC/AFC Diffractometer Control'
_computing_data_collection 'MSC/AFC Diffractometer Control'
_computing_data_reduction CrystalStructure
_computing_publication_material 'CrystalStructure 3.7.0'
_computing_structure_refinement CRYSTALS
_computing_structure_solution SIR92
_diffrn_measured_fraction_theta_full 0.982
_diffrn_measured_fraction_theta_max 0.982
_diffrn_measurement_device_type 'Rigaku AFC5R'
_diffrn_measurement_method \w
_diffrn_radiation_type 'Mo K\a'
_diffrn_radiation_wavelength 0.71069
_diffrn_reflns_av_R_equivalents 0.082
_diffrn_reflns_limit_h_max 7
_diffrn_reflns_limit_h_min 0
_diffrn_reflns_limit_k_max 15
_diffrn_reflns_limit_k_min 0
_diffrn_reflns_limit_l_max 38
_diffrn_reflns_limit_l_min -38
_diffrn_reflns_number 5269
_diffrn_reflns_theta_full 27.54
_diffrn_reflns_theta_max 27.54
_diffrn_standards_decay_% -0.39
_diffrn_standards_interval_count 0
_diffrn_standards_number 3
_exptl_absorpt_coefficient_mu 0.084
_exptl_absorpt_correction_T_max 0.959
_exptl_absorpt_correction_T_min 0.940
_exptl_absorpt_correction_type psi-scan
_exptl_absorpt_process_details '(North, Phillips & Mathews, 1968)'
_exptl_crystal_colour orange
_exptl_crystal_density_diffrn 1.247
_exptl_crystal_density_method 'not measured'
_exptl_crystal_description prismatic
_exptl_crystal_F_000 812.00
_exptl_crystal_size_max 0.50
_exptl_crystal_size_mid 0.50
_exptl_crystal_size_min 0.50
_refine_diff_density_max 0.28
_refine_diff_density_min -0.20
_refine_ls_extinction_method none
_refine_ls_goodness_of_fit_ref 1.118
_refine_ls_hydrogen_treatment refall
_refine_ls_number_parameters 279
_refine_ls_number_reflns 2855
_refine_ls_R_factor_gt 0.0550
_refine_ls_shift/su_max 0.0000
_refine_ls_structure_factor_coef F
_refine_ls_weighting_details 'w = 1/[0.0010Fo^2^ + 3.0000\s(Fo^2^) + 0.5000]'
_refine_ls_weighting_scheme calc
_refine_ls_wR_factor_ref 0.0694
_reflns_number_gt 2852
_reflns_number_total 4601
_reflns_threshold_expression F^2^>2.0\s(F^2^)
_cod_data_source_file jo062266fsi20070108_061249.cif
_cod_data_source_block azobenzeneTEMPO_6a
_cod_original_sg_symbol_H-M 'P 21/n'
_cod_original_formula_sum 'C22 H26 N3 O3 '
_cod_database_code 4022731

loop_
_symmetry_equiv_pos_site_id
_symmetry_equiv_pos_as_xyz
1 +X,+Y,+Z
2 1/2-X,1/2+Y,1/2-Z
3 -X,-Y,-Z
4 1/2+X,1/2-Y,1/2+Z

loop_
_atom_site_label
_atom_site_type_symbol
_atom_site_fract_x
_atom_site_fract_y
_atom_site_fract_z
_atom_site_U_iso_or_equiv
_atom_site_adp_type
_atom_site_occupancy
_atom_site_symmetry_multiplicity
_atom_site_calc_flag
_atom_site_refinement_flags
O(1) O -0.2626(2) -0.13234(13) 0.22512(6) 0.0610(5) Uani 1.00 1 d .
O(2) O 0.4455(3) 0.21614(13) 0.15630(6) 0.0625(5) Uani 1.00 1 d .
O(3) O 0.4985(4) 0.08193(18) 0.10632(8) 0.1122(9) Uani 1.00 1 d .
N(1) N -0.1061(2) -0.07555(14) 0.20579(6) 0.0431(5) Uani 1.00 1 d .
N(2) N 0.8433(4) 0.5545(2) 0.05365(8) 0.0711(7) Uani 1.00 1 d .
N(3) N 1.0288(4) 0.59172(19) 0.06660(8) 0.0653(7) Uani 1.00 1 d .
C(1) C 1.2789(7) 0.8654(2) -0.00673(12) 0.0941(12) Uani 1.00 1 d .
C(2) C 1.0686(7) 0.8217(3) -0.01941(12) 0.1225(15) Uani 1.00 1 d .
C(3) C 1.4012(6) 0.8206(2) 0.02873(12) 0.0924(12) Uani 1.00 1 d .
C(4) C 0.9810(6) 0.7300(3) 0.00338(12) 0.1006(12) Uani 1.00 1 d .
C(5) C 1.3170(5) 0.7287(2) 0.05150(10) 0.0769(9) Uani 1.00 1 d .
C(6) C 1.1054(4) 0.6844(2) 0.03862(9) 0.0610(8) Uani 1.00 1 d .
C(7) C 0.7574(4) 0.4652(2) 0.08223(9) 0.0595(7) Uani 1.00 1 d .
C(8) C 0.5505(5) 0.4182(2) 0.06660(10) 0.0774(9) Uani 1.00 1 d .
C(9) C 0.8599(4) 0.4315(2) 0.12272(10) 0.0634(8) Uani 1.00 1 d .
C(10) C 0.4485(5) 0.3333(2) 0.09080(11) 0.0751(9) Uani 1.00 1 d .
C(11) C 0.7570(4) 0.3458(2) 0.14724(9) 0.0594(7) Uani 1.00 1 d .
C(12) C 0.5548(4) 0.2982(2) 0.13024(8) 0.0527(7) Uani 1.00 1 d .
C(13) C 0.4187(4) 0.1102(2) 0.13995(9) 0.0562(7) Uani 1.00 1 d .
C(14) C 0.2848(3) 0.03279(19) 0.16935(6) 0.0439(6) Uani 1.00 1 d .
C(15) C 0.1206(3) -0.0421(2) 0.14011(8) 0.0477(6) Uani 1.00 1 d .
C(16) C 0.1430(3) 0.09456(19) 0.20310(8) 0.0460(6) Uani 1.00 1 d .
C(17) C -0.0081(3) -0.13151(19) 0.16633(8) 0.0450(6) Uani 1.00 1 d .
C(18) C 0.0167(3) 0.01400(19) 0.23350(6) 0.0427(5) Uani 1.00 1 d .
C(19) C -0.2094(4) -0.1792(2) 0.13714(9) 0.0626(8) Uani 1.00 1 d .
C(20) C 0.1510(4) -0.2294(2) 0.18193(9) 0.0577(7) Uani 1.00 1 d .
C(21) C -0.1665(4) 0.0816(2) 0.25705(9) 0.0574(7) Uani 1.00 1 d .
C(22) C 0.1847(4) -0.0431(2) 0.26802(8) 0.0583(7) Uani 1.00 1 d .
H(1) H 1.3401 0.9275 -0.0227 0.114 Uiso 1.00 1 c R
H(2) H 0.9814 0.8538 -0.0441 0.146 Uiso 1.00 1 c R
H(3) H 1.5467 0.8530 0.0381 0.112 Uiso 1.00 1 c R
H(4) H 0.8338 0.6991 -0.0058 0.120 Uiso 1.00 1 c R
H(5) H 1.4061 0.6965 0.0760 0.093 Uiso 1.00 1 c R
H(6) H 0.4774 0.4439 0.0392 0.093 Uiso 1.00 1 c R
H(7) H 1.0000 0.4664 0.1339 0.076 Uiso 1.00 1 c R
H(8) H 0.3059 0.3000 0.0801 0.090 Uiso 1.00 1 c R
H(9) H 0.8269 0.3212 0.1750 0.071 Uiso 1.00 1 c R
H(10) H 0.3923 -0.0157 0.1853 0.053 Uiso 1.00 1 c R
H(11) H 0.0091 0.0059 0.1250 0.057 Uiso 1.00 1 c R
H(12) H 0.2088 -0.0803 0.1189 0.057 Uiso 1.00 1 c R
H(13) H 0.2448 0.1413 0.2211 0.055 Uiso 1.00 1 c R
H(14) H 0.0312 0.1411 0.1873 0.055 Uiso 1.00 1 c R
H(15) H -0.2899 -0.2345 0.1534 0.075 Uiso 1.00 1 c R
H(16) H -0.3122 -0.1189 0.1284 0.075 Uiso 1.00 1 c R
H(17) H -0.1519 -0.2137 0.1114 0.075 Uiso 1.00 1 c R
H(18) H 0.0743 -0.2756 0.2025 0.070 Uiso 1.00 1 c R
H(19) H 0.1888 -0.2742 0.1570 0.070 Uiso 1.00 1 c R
H(20) H 0.2892 -0.1991 0.1961 0.070 Uiso 1.00 1 c R
H(21) H -0.2151 0.0391 0.2818 0.070 Uiso 1.00 1 c R
H(22) H -0.1029 0.1524 0.2672 0.070 Uiso 1.00 1 c R
H(23) H -0.2958 0.0953 0.2367 0.070 Uiso 1.00 1 c R
H(24) H 0.2195 0.0084 0.2919 0.070 Uiso 1.00 1 c R
H(25) H 0.1155 -0.1101 0.2792 0.070 Uiso 1.00 1 c R
H(26) H 0.3236 -0.0629 0.2544 0.070 Uiso 1.00 1 c R

loop_
_atom_site_aniso_label
_atom_site_aniso_U_11
_atom_site_aniso_U_22
_atom_site_aniso_U_33
_atom_site_aniso_U_12
_atom_site_aniso_U_13
_atom_site_aniso_U_23
O(1) 0.0491(9) 0.0567(10) 0.0793(12) -0.0164(8) 0.0231(8) -0.0051(9)
O(2) 0.0836(12) 0.0469(9) 0.0595(10) -0.0218(8) 0.0252(9) 0.0032(8)
O(3) 0.182(2) 0.0574(12) 0.1076(18) -0.0199(14) 0.0987(18) -0.0062(12)
N(1) 0.0354(8) 0.0402(9) 0.0543(11) -0.0027(8) 0.0088(8) -0.0004(8)
N(2) 0.0750(15) 0.0641(14) 0.0748(16) -0.0146(12) 0.0085(12) 0.0057(12)
N(3) 0.0661(13) 0.0577(13) 0.0732(15) -0.0084(11) 0.0137(12) -0.0046(11)
C(1) 0.134(3) 0.079(2) 0.071(2) -0.051(2) 0.026(2) 0.0115(18)
C(2) 0.147(3) 0.118(3) 0.099(2) -0.065(2) -0.026(2) 0.054(2)
C(3) 0.102(2) 0.089(2) 0.088(2) -0.050(2) 0.022(2) -0.003(2)
C(4) 0.104(2) 0.104(2) 0.092(2) -0.054(2) -0.0117(19) 0.031(2)
C(5) 0.082(2) 0.0769(19) 0.0728(19) -0.0192(17) 0.0135(16) 0.0073(16)
C(6) 0.0750(17) 0.0498(14) 0.0609(16) -0.0152(13) 0.0278(14) 0.0010(13)
C(7) 0.0696(16) 0.0457(13) 0.0653(17) -0.0061(12) 0.0220(13) 0.0102(12)
C(8) 0.085(2) 0.0776(19) 0.0687(19) -0.0230(17) -0.0009(15) 0.0282(16)
C(9) 0.0578(15) 0.0533(15) 0.0798(19) -0.0169(12) 0.0101(14) -0.0001(14)
C(10) 0.0759(18) 0.0717(19) 0.077(2) -0.0263(15) 0.0018(15) 0.0190(16)
C(11) 0.0662(16) 0.0489(14) 0.0632(17) -0.0071(12) 0.0050(13) 0.0071(12)
C(12) 0.0648(15) 0.0421(12) 0.0531(14) -0.0096(11) 0.0190(12) 0.0052(11)
C(13) 0.0632(15) 0.0449(13) 0.0626(16) 0.0001(11) 0.0220(13) 0.0083(12)
C(14) 0.0453(11) 0.0389(11) 0.0487(12) -0.0009(9) 0.0114(10) 0.0068(10)
C(15) 0.0494(12) 0.0469(12) 0.0474(13) 0.0034(10) 0.0083(10) 0.0013(11)
C(16) 0.0474(11) 0.0385(11) 0.0528(13) -0.0051(10) 0.0078(10) 0.0016(10)
C(17) 0.0383(11) 0.0416(11) 0.0554(14) 0.0003(9) 0.0060(10) -0.0043(10)
C(18) 0.0395(11) 0.0418(11) 0.0475(12) -0.0047(9) 0.0086(9) -0.0003(10)
C(19) 0.0540(14) 0.0643(16) 0.0698(17) -0.0035(13) 0.0050(12) -0.0180(14)
C(20) 0.0540(14) 0.0409(12) 0.0795(18) 0.0035(11) 0.0153(12) 0.0034(12)
C(21) 0.0536(13) 0.0573(15) 0.0630(16) -0.0072(12) 0.0181(12) -0.0115(12)
C(22) 0.0520(13) 0.0684(16) 0.0546(15) -0.0071(12) 0.0030(11) 0.0095(13)

loop_
_atom_type_symbol
_atom_type_description
_atom_type_scat_dispersion_real
_atom_type_scat_dispersion_imag
_atom_type_scat_source
C C 0.003 0.002
;
International Tables for Crystallography
(1992, Vol. C, Tables 4.2.6.8 and 6.1.1.4)
;
H H 0.000 0.000
;
International Tables for Crystallography
(1992, Vol. C, Table 6.1.1.4)
;
O O 0.011 0.006
;
International Tables for Crystallography
(1992, Vol. C, Tables 4.2.6.8 and 6.1.1.4)
;
N N 0.006 0.003
;
International Tables for Crystallography
(1992, Vol. C, Tables 4.2.6.8 and 6.1.1.4)
;

loop_
_geom_angle_atom_site_label_1
_geom_angle_atom_site_label_2
_geom_angle_atom_site_label_3
_geom_angle
C(12) O(2) C(13) 118.29(19)
O(1) N(1) C(17) 116.02(16)
O(1) N(1) C(18) 115.83(16)
C(17) N(1) C(18) 124.11(16)
N(3) N(2) C(7) 113.5(2)
N(2) N(3) C(6) 112.3(2)
C(2) C(1) C(3) 119.6(3)
C(1) C(2) C(4) 120.2(3)
C(1) C(3) C(5) 120.8(3)
C(2) C(4) C(6) 120.0(3)
C(3) C(5) C(6) 119.5(2)
N(3) C(6) C(4) 125.4(2)
N(3) C(6) C(5) 114.7(2)
C(4) C(6) C(5) 119.9(2)
N(2) C(7) C(8) 113.9(2)
N(2) C(7) C(9) 125.5(2)
C(8) C(7) C(9) 120.4(2)
C(7) C(8) C(10) 119.9(2)
C(7) C(9) C(11) 119.8(2)
C(8) C(10) C(12) 119.2(2)
C(9) C(11) C(12) 118.5(2)
O(2) C(12) C(10) 119.5(2)
O(2) C(12) C(11) 118.1(2)
C(10) C(12) C(11) 122.1(2)
O(2) C(13) O(3) 122.0(2)
O(2) C(13) C(14) 113.2(2)
O(3) C(13) C(14) 124.7(2)
C(13) C(14) C(15) 109.31(18)
C(13) C(14) C(16) 114.64(19)
C(15) C(14) C(16) 108.38(17)
C(14) C(15) C(17) 113.66(19)
C(14) C(16) C(18) 113.42(18)
N(1) C(17) C(15) 108.97(17)
N(1) C(17) C(19) 107.81(17)
N(1) C(17) C(20) 109.63(18)
C(15) C(17) C(19) 109.46(19)
C(15) C(17) C(20) 111.78(18)
C(19) C(17) C(20) 109.10(19)
N(1) C(18) C(16) 109.25(17)
N(1) C(18) C(21) 107.65(16)
N(1) C(18) C(22) 109.34(18)
C(16) C(18) C(21) 108.86(18)
C(16) C(18) C(22) 111.65(17)
C(21) C(18) C(22) 110.00(18)
C(2) C(1) H(1) 120.2
C(3) C(1) H(1) 120.1
C(1) C(2) H(2) 119.7
C(4) C(2) H(2) 120.1
C(1) C(3) H(3) 119.5
C(5) C(3) H(3) 119.7
C(2) C(4) H(4) 119.9
C(6) C(4) H(4) 120.1
C(3) C(5) H(5) 120.2
C(6) C(5) H(5) 120.3
C(7) C(8) H(6) 120.2
C(10) C(8) H(6) 120.0
C(7) C(9) H(7) 120.1
C(11) C(9) H(7) 120.1
C(8) C(10) H(8) 120.4
C(12) C(10) H(8) 120.3
C(9) C(11) H(9) 120.6
C(12) C(11) H(9) 120.9
C(13) C(14) H(10) 108.1
C(15) C(14) H(10) 108.0
C(16) C(14) H(10) 108.1
C(14) C(15) H(11) 108.4
C(14) C(15) H(12) 108.4
C(17) C(15) H(11) 108.4
C(17) C(15) H(12) 108.5
H(11) C(15) H(12) 109.5
C(14) C(16) H(13) 108.3
C(14) C(16) H(14) 108.5
C(18) C(16) H(13) 108.5
C(18) C(16) H(14) 108.6
H(13) C(16) H(14) 109.5
C(17) C(19) H(15) 109.6
C(17) C(19) H(16) 109.3
C(17) C(19) H(17) 109.5
H(15) C(19) H(16) 109.5
H(15) C(19) H(17) 109.5
H(16) C(19) H(17) 109.5
C(17) C(20) H(18) 109.4
C(17) C(20) H(19) 109.6
C(17) C(20) H(20) 109.4
H(18) C(20) H(19) 109.5
H(18) C(20) H(20) 109.5
H(19) C(20) H(20) 109.5
C(18) C(21) H(21) 109.5
C(18) C(21) H(22) 109.7
C(18) C(21) H(23) 109.3
H(21) C(21) H(22) 109.5
H(21) C(21) H(23) 109.5
H(22) C(21) H(23) 109.5
C(18) C(22) H(24) 109.3
C(18) C(22) H(25) 109.7
C(18) C(22) H(26) 109.4
H(24) C(22) H(25) 109.5
H(24) C(22) H(26) 109.5
H(25) C(22) H(26) 109.5

loop_
_geom_bond_atom_site_label_1
_geom_bond_atom_site_label_2
_geom_bond_distance
O(1) N(1) 1.287(2)
O(2) C(12) 1.411(3)
O(2) C(13) 1.341(2)
O(3) C(13) 1.181(3)
N(1) C(17) 1.494(2)
N(1) C(18) 1.492(2)
N(2) N(3) 1.200(3)
N(2) C(7) 1.458(3)
N(3) C(6) 1.457(3)
C(1) C(2) 1.352(5)
C(1) C(3) 1.349(5)
C(2) C(4) 1.385(5)
C(3) C(5) 1.379(4)
C(4) C(6) 1.354(4)
C(5) C(6) 1.362(4)
C(7) C(8) 1.373(4)
C(7) C(9) 1.378(3)
C(8) C(10) 1.383(4)
C(9) C(11) 1.397(3)
C(10) C(12) 1.365(3)
C(11) C(12) 1.366(3)
C(13) C(14) 1.509(3)
C(14) C(15) 1.530(3)
C(14) C(16) 1.522(3)
C(15) C(17) 1.529(3)
C(16) C(18) 1.527(3)
C(17) C(19) 1.520(3)
C(17) C(20) 1.526(3)
C(18) C(21) 1.527(3)
C(18) C(22) 1.531(3)
C(1) H(1) 0.950
C(2) H(2) 0.950
C(3) H(3) 0.950
C(4) H(4) 0.950
C(5) H(5) 0.950
C(8) H(6) 0.950
C(9) H(7) 0.950
C(10) H(8) 0.950
C(11) H(9) 0.950
C(14) H(10) 0.950
C(15) H(11) 0.950
C(15) H(12) 0.950
C(16) H(13) 0.950
C(16) H(14) 0.950
C(19) H(15) 0.950
C(19) H(16) 0.950
C(19) H(17) 0.950
C(20) H(18) 0.950
C(20) H(19) 0.950
C(20) H(20) 0.950
C(21) H(21) 0.950
C(21) H(22) 0.950
C(21) H(23) 0.950
C(22) H(24) 0.950
C(22) H(25) 0.950
C(22) H(26) 0.950

loop_
_geom_contact_atom_site_label_1
_geom_contact_atom_site_label_2
_geom_contact_distance
_geom_contact_site_symmetry_2
O(1) C(14) 3.587(2) 45501
O(1) C(21) 3.423(3) 44502
O(1) C(22) 3.662(2) 45501
O(3) C(1) 3.378(4) 76503
O(3) C(19) 3.589(3) 65501
N(2) C(5) 3.658(3) 45501
N(3) C(8) 3.634(3) 65501
C(1) O(3) 3.378(4) 76503
C(3) C(4) 3.634(5) 65501
C(4) C(3) 3.634(5) 45501
C(5) N(2) 3.658(3) 65501
C(8) N(3) 3.634(3) 45501
C(14) O(1) 3.587(2) 65501
C(19) O(3) 3.589(3) 45501
C(21) O(1) 3.423(3) 45502
C(22) O(1) 3.662(2) 65501
O(1) H(9) 3.089 54502
O(1) H(10) 2.644 45501
O(1) H(20) 2.794 45501
O(1) H(22) 2.654 44502
O(1) H(23) 3.402 44502
O(1) H(26) 2.718 45501
O(2) H(14) 3.565 65501
O(2) H(23) 3.105 65501
O(2) H(25) 2.846 55502
O(3) H(1) 2.731 76503
O(3) H(2) 3.336 66503
O(3) H(3) 3.396 44501
O(3) H(11) 3.099 65501
O(3) H(16) 2.662 65501
N(1) H(10) 3.008 45501
N(1) H(26) 3.681 45501
N(2) H(5) 3.128 45501
N(2) H(6) 3.255 66503
N(2) H(17) 3.222 66501
N(3) H(6) 3.261 65501
N(3) H(17) 2.874 66501
N(3) H(19) 3.224 66501
C(1) H(1) 3.358 87503
C(1) H(3) 3.592 87503
C(2) H(3) 3.578 45501
C(2) H(8) 3.094 66503
C(3) H(1) 3.318 87503
C(3) H(4) 3.105 65501
C(3) H(12) 3.203 66501
C(3) H(16) 3.407 76501
C(3) H(17) 3.496 76501
C(4) H(3) 3.123 45501
C(4) H(6) 3.521 66503
C(4) H(8) 2.944 66503
C(4) H(17) 3.437 66501
C(5) H(4) 3.547 65501
C(5) H(6) 3.489 65501
C(5) H(6) 3.646 76503
C(5) H(12) 3.105 66501
C(5) H(16) 3.539 76501
C(5) H(17) 3.403 66501
C(5) H(17) 3.528 76501
C(5) H(19) 3.293 66501
C(6) H(6) 3.543 65501
C(6) H(12) 3.688 66501
C(6) H(17) 2.962 66501
C(6) H(19) 3.590 66501
C(7) H(5) 3.383 45501
C(8) H(4) 3.110 66503
C(8) H(5) 3.382 45501
C(8) H(6) 3.559 66503
C(9) H(8) 3.320 65501
C(9) H(21) 3.284 55502
C(9) H(24) 3.542 65502
C(10) H(2) 3.540 66503
C(10) H(4) 2.970 66503
C(10) H(7) 3.347 45501
C(11) H(14) 3.080 65501
C(11) H(21) 3.128 55502
C(11) H(25) 3.213 55502
C(12) H(14) 3.652 65501
C(12) H(25) 3.135 55502
C(13) H(2) 3.607 66503
C(13) H(11) 3.673 65501
C(13) H(16) 3.131 65501
C(13) H(23) 3.260 65501
C(14) H(16) 3.228 65501
C(14) H(23) 3.149 65501
C(15) H(2) 3.649 66503
C(15) H(16) 3.434 65501
C(16) H(9) 3.304 45501
C(16) H(18) 3.531 55502
C(16) H(23) 3.337 65501
C(19) H(3) 3.235 34501
C(19) H(5) 3.154 34501
C(19) H(10) 3.381 45501
C(19) H(12) 3.566 45501
C(19) H(20) 3.487 45501
C(19) H(22) 3.698 44502
C(20) H(5) 3.685 44501
C(20) H(13) 3.304 54502
C(20) H(15) 3.387 65501
C(20) H(22) 3.255 54502
C(20) H(24) 3.249 54502
C(21) H(10) 3.434 45501
C(21) H(13) 3.575 45501
C(21) H(15) 3.465 45502
C(21) H(18) 3.186 45502
C(21) H(20) 3.602 55502
C(21) H(26) 3.393 45501
C(22) H(7) 3.371 64502
C(22) H(9) 3.584 64502
C(22) H(18) 3.523 55502
C(22) H(21) 3.597 65501
C(22) H(23) 3.583 65501
H(1) O(3) 2.731 76503
H(1) C(1) 3.358 87503
H(1) C(3) 3.318 87503
H(1) H(1) 2.802 87503
H(1) H(3) 2.701 87503
H(1) H(11) 3.659 66503
H(2) O(3) 3.336 66503
H(2) C(10) 3.540 66503
H(2) C(13) 3.607 66503
H(2) C(15) 3.649 66503
H(2) H(3) 3.622 45501
H(2) H(8) 2.638 66503
H(2) H(11) 2.934 66503
H(2) H(12) 3.605 66503
H(3) O(3) 3.396 66501
H(3) C(1) 3.592 87503
H(3) C(2) 3.578 65501
H(3) C(4) 3.123 65501
H(3) C(19) 3.235 76501
H(3) H(1) 2.701 87503
H(3) H(2) 3.622 65501
H(3) H(4) 2.827 65501
H(3) H(12) 3.293 66501
H(3) H(15) 3.679 76501
H(3) H(16) 2.801 76501
H(3) H(17) 2.832 76501
H(4) C(3) 3.105 45501
H(4) C(5) 3.547 45501
H(4) C(8) 3.110 66503
H(4) C(10) 2.970 66503
H(4) H(3) 2.827 45501
H(4) H(5) 3.582 45501
H(4) H(6) 2.614 66503
H(4) H(8) 2.327 66503
H(4) H(17) 3.659 66501
H(5) N(2) 3.128 65501
H(5) C(7) 3.383 65501
H(5) C(8) 3.382 65501
H(5) C(19) 3.154 76501
H(5) C(20) 3.685 66501
H(5) H(4) 3.582 65501
H(5) H(6) 3.194 65501
H(5) H(12) 3.158 66501
H(5) H(15) 2.944 76501
H(5) H(16) 3.083 76501
H(5) H(17) 3.607 66501
H(5) H(17) 2.905 76501
H(5) H(19) 2.821 66501
H(6) N(2) 3.255 66503
H(6) N(3) 3.261 45501
H(6) C(4) 3.521 66503
H(6) C(5) 3.489 45501
H(6) C(5) 3.646 76503
H(6) C(6) 3.543 45501
H(6) C(8) 3.559 66503
H(6) H(4) 2.614 66503
H(6) H(5) 3.194 45501
H(6) H(6) 2.724 66503
H(7) C(10) 3.347 65501
H(7) C(22) 3.371 65502
H(7) H(8) 3.141 65501
H(7) H(18) 3.669 66501
H(7) H(19) 3.290 66501
H(7) H(21) 3.212 55502
H(7) H(24) 2.720 65502
H(7) H(25) 3.444 65502
H(7) H(26) 3.463 65502
H(8) C(2) 3.094 66503
H(8) C(4) 2.944 66503
H(8) C(9) 3.320 45501
H(8) H(2) 2.638 66503
H(8) H(4) 2.327 66503
H(8) H(7) 3.141 45501
H(9) O(1) 3.089 55502
H(9) C(16) 3.304 65501
H(9) C(22) 3.584 65502
H(9) H(13) 3.434 65501
H(9) H(14) 2.435 65501
H(9) H(21) 2.952 55502
H(9) H(22) 3.406 65501
H(9) H(23) 3.330 65501
H(9) H(24) 3.515 65502
H(9) H(25) 3.077 55502
H(9) H(25) 3.520 65502
H(9) H(26) 3.147 65502
H(10) O(1) 2.644 65501
H(10) N(1) 3.008 65501
H(10) C(19) 3.381 65501
H(10) C(21) 3.434 65501
H(10) H(15) 3.325 65501
H(10) H(16) 2.761 65501
H(10) H(21) 3.630 65501
H(10) H(23) 2.645 65501
H(11) O(3) 3.099 45501
H(11) C(13) 3.673 45501
H(11) H(1) 3.659 66503
H(11) H(2) 2.934 66503
H(12) C(3) 3.203 44501
H(12) C(5) 3.105 44501
H(12) C(6) 3.688 44501
H(12) C(19) 3.566 65501
H(12) H(2) 3.605 66503
H(12) H(3) 3.293 44501
H(12) H(5) 3.158 44501
H(12) H(15) 3.517 65501
H(12) H(16) 2.800 65501
H(13) C(20) 3.304 55502
H(13) C(21) 3.575 65501
H(13) H(9) 3.434 45501
H(13) H(18) 2.648 55502
H(13) H(20) 3.124 55502
H(13) H(23) 2.720 65501
H(13) H(25) 3.023 55502
H(13) H(26) 3.570 55502
H(14) O(2) 3.565 45501
H(14) C(11) 3.080 45501
H(14) C(12) 3.652 45501
H(14) H(9) 2.435 45501
H(14) H(25) 3.666 55502
H(15) C(20) 3.387 45501
H(15) C(21) 3.465 44502
H(15) H(3) 3.679 34501
H(15) H(5) 2.944 34501
H(15) H(10) 3.325 45501
H(15) H(12) 3.517 45501
H(15) H(19) 3.053 45501
H(15) H(20) 2.842 45501
H(15) H(21) 3.289 44502
H(15) H(22) 2.826 44502
H(16) O(3) 2.662 45501
H(16) C(3) 3.407 34501
H(16) C(5) 3.539 34501
H(16) C(13) 3.131 45501
H(16) C(14) 3.228 45501
H(16) C(15) 3.434 45501
H(16) H(3) 2.801 34501
H(16) H(5) 3.083 34501
H(16) H(10) 2.761 45501
H(16) H(12) 2.800 45501
H(16) H(19) 3.555 45501
H(16) H(20) 3.295 45501
H(17) N(2) 3.222 44501
H(17) N(3) 2.874 44501
H(17) C(3) 3.496 34501
H(17) C(4) 3.437 44501
H(17) C(5) 3.528 34501
H(17) C(5) 3.403 44501
H(17) C(6) 2.962 44501
H(17) H(3) 2.832 34501
H(17) H(4) 3.659 44501
H(17) H(5) 2.905 34501
H(17) H(5) 3.607 44501
H(18) C(16) 3.531 54502
H(18) C(21) 3.186 44502
H(18) C(22) 3.523 54502
H(18) H(7) 3.669 44501
H(18) H(13) 2.648 54502
H(18) H(21) 3.059 44502
H(18) H(22) 3.039 44502
H(18) H(22) 3.245 54502
H(18) H(23) 2.923 44502
H(18) H(24) 2.799 54502
H(18) H(26) 3.643 54502
H(19) N(3) 3.224 44501
H(19) C(5) 3.293 44501
H(19) C(6) 3.590 44501
H(19) H(5) 2.821 44501
H(19) H(7) 3.290 44501
H(19) H(15) 3.053 65501
H(19) H(16) 3.555 65501
H(19) H(22) 3.316 54502
H(19) H(24) 3.005 54502
H(20) O(1) 2.794 65501
H(20) C(19) 3.487 65501
H(20) C(21) 3.602 54502
H(20) H(13) 3.124 54502
H(20) H(15) 2.842 65501
H(20) H(16) 3.295 65501
H(20) H(22) 2.700 54502
H(20) H(24) 3.448 54502
H(21) C(9) 3.284 54502
H(21) C(11) 3.128 54502
H(21) C(22) 3.597 45501
H(21) H(7) 3.212 54502
H(21) H(9) 2.952 54502
H(21) H(10) 3.630 45501
H(21) H(15) 3.289 45502
H(21) H(18) 3.059 45502
H(21) H(24) 3.316 45501
H(21) H(26) 2.990 45501
H(22) O(1) 2.654 45502
H(22) C(19) 3.698 45502
H(22) C(20) 3.255 55502
H(22) H(9) 3.406 45501
H(22) H(15) 2.826 45502
H(22) H(18) 3.039 45502
H(22) H(18) 3.245 55502
H(22) H(19) 3.316 55502
H(22) H(20) 2.700 55502
H(23) O(1) 3.402 45502
H(23) O(2) 3.105 45501
H(23) C(13) 3.260 45501
H(23) C(14) 3.149 45501
H(23) C(16) 3.337 45501
H(23) C(22) 3.583 45501
H(23) H(9) 3.330 45501
H(23) H(10) 2.645 45501
H(23) H(13) 2.720 45501
H(23) H(18) 2.923 45502
H(23) H(24) 3.486 45501
H(23) H(26) 2.946 45501
H(24) C(9) 3.542 64502
H(24) C(20) 3.249 55502
H(24) H(7) 2.720 64502
H(24) H(9) 3.515 64502
H(24) H(18) 2.799 55502
H(24) H(19) 3.005 55502
H(24) H(20) 3.448 55502
H(24) H(21) 3.316 65501
H(24) H(23) 3.486 65501
H(25) O(2) 2.846 54502
H(25) C(11) 3.213 54502
H(25) C(12) 3.135 54502
H(25) H(7) 3.444 64502
H(25) H(9) 3.077 54502
H(25) H(9) 3.520 64502
H(25) H(13) 3.023 54502
H(25) H(14) 3.666 54502
H(26) O(1) 2.718 65501
H(26) N(1) 3.681 65501
H(26) C(21) 3.393 65501
H(26) H(7) 3.463 64502
H(26) H(9) 3.147 64502
H(26) H(13) 3.570 54502
H(26) H(18) 3.643 55502
H(26) H(21) 2.990 65501
H(26) H(23) 2.946 65501

loop_
_geom_torsion_atom_site_label_1
_geom_torsion_atom_site_label_2
_geom_torsion_atom_site_label_3
_geom_torsion_atom_site_label_4
_geom_torsion
C(12) O(2) C(13) O(3) 5.7(3)
C(12) O(2) C(13) C(14) -175.91(19)
C(13) O(2) C(12) C(10) 66.3(3)
C(13) O(2) C(12) C(11) -118.4(2)
O(1) N(1) C(17) C(15) 164.44(16)
O(1) N(1) C(17) C(19) 45.7(2)
O(1) N(1) C(17) C(20) -72.9(2)
O(1) N(1) C(18) C(16) -164.09(16)
O(1) N(1) C(18) C(21) -46.0(2)
O(1) N(1) C(18) C(22) 73.5(2)
C(17) N(1) C(18) C(16) 39.5(2)
C(17) N(1) C(18) C(21) 157.56(19)
C(17) N(1) C(18) C(22) -83.0(2)
C(18) N(1) C(17) C(15) -39.2(2)
C(18) N(1) C(17) C(19) -157.90(19)
C(18) N(1) C(17) C(20) 83.4(2)
N(3) N(2) C(7) C(8) -177.1(2)
N(3) N(2) C(7) C(9) 6.2(3)
C(7) N(2) N(3) C(6) -177.3(2)
N(2) N(3) C(6) C(4) 3.6(4)
N(2) N(3) C(6) C(5) -179.1(2)
C(2) C(1) C(3) C(5) 1.7(5)
C(3) C(1) C(2) C(4) -1.2(6)
C(1) C(2) C(4) C(6) 0.4(6)
C(1) C(3) C(5) C(6) -1.5(5)
C(2) C(4) C(6) N(3) 177.0(3)
C(2) C(4) C(6) C(5) -0.2(4)
C(3) C(5) C(6) N(3) -176.7(2)
C(3) C(5) C(6) C(4) 0.7(4)
N(2) C(7) C(8) C(10) -179.3(2)
N(2) C(7) C(9) C(11) 178.9(2)
C(8) C(7) C(9) C(11) 2.3(4)
C(9) C(7) C(8) C(10) -2.4(4)
C(7) C(8) C(10) C(12) 0.5(4)
C(7) C(9) C(11) C(12) -0.4(3)
C(8) C(10) C(12) O(2) 176.5(2)
C(8) C(10) C(12) C(11) 1.5(4)
C(9) C(11) C(12) O(2) -176.7(2)
C(9) C(11) C(12) C(10) -1.5(4)
O(2) C(13) C(14) C(15) 140.1(2)
O(2) C(13) C(14) C(16) 18.2(2)
O(3) C(13) C(14) C(15) -41.6(3)
O(3) C(13) C(14) C(16) -163.5(2)
C(13) C(14) C(15) C(17) 174.78(18)
C(13) C(14) C(16) C(18) -177.84(18)
C(15) C(14) C(16) C(18) 59.8(2)
C(16) C(14) C(15) C(17) -59.6(2)
C(14) C(15) C(17) N(1) 47.4(2)
C(14) C(15) C(17) C(19) 165.09(19)
C(14) C(15) C(17) C(20) -73.9(2)
C(14) C(16) C(18) N(1) -48.0(2)
C(14) C(16) C(18) C(21) -165.30(17)
C(14) C(16) C(18) C(22) 73.1(2)

loop_
_cod_related_entry_id
_cod_related_entry_database
_cod_related_entry_code
1 ChemSpider 17269640
